data_7034047
loop_
_publ_author_name
'Wu M, Melissa'
'Gill, Arran M.'
'Yunpeng, Lu'
'Falivene, Laura'
'Yongxin, Li'
'Ganguly, Rakesh'
'Cavallo, Luigi'
'Garc\'ia, Felipe'

_publ_section_title
;
 Synthesis, structural studies and ligand influence on the stability of
 aryl-NHC stabilised trimethylaluminium complexes.
;
_journal_issue 34
_journal_name_full 'Dalton transactions (Cambridge, England : 2003)'
_journal_page_first 15166
_journal_page_last 15174
_journal_paper_doi 10.1039/c5dt00079c
_journal_volume 44
_journal_year 2015
_chemical_formula_sum 'C30 H45 Al N2'
_chemical_formula_weight 460.66
_chemical_name_systematic
; 
 ? 
;
_space_group_IT_number 14
_symmetry_cell_setting monoclinic
_symmetry_space_group_name_Hall '-P 2ybc'
_symmetry_space_group_name_H-M 'P 1 21/c 1'
_atom_sites_solution_hydrogens geom
_atom_sites_solution_primary direct
_atom_sites_solution_secondary difmap
_audit_creation_method 'APEX2 v2013.10-0'
_audit_update_record
;
2015-02-11 deposited with the CCDC.
2015-02-13 downloaded from the CCDC.
;
_cell_angle_alpha 90.00
_cell_angle_beta 111.602(3)
_cell_angle_gamma 90.00
_cell_formula_units_Z 8
_cell_length_a 16.6982(12)
_cell_length_b 19.5345(14)
_cell_length_c 19.2491(14)
_cell_measurement_reflns_used 1836
_cell_measurement_temperature 103(2)
_cell_measurement_theta_max 18.81
_cell_measurement_theta_min 2.28
_cell_volume 5837.9(7)
_computing_cell_refinement 'Bruker SAINT'
_computing_data_collection 'Bruker APEX2'
_computing_data_reduction 'Bruker SAINT'
_computing_molecular_graphics 'Bruker SHELXTL'
_computing_publication_material 'Bruker SHELXTL'
_computing_structure_refinement 'SHELXL-97 (Sheldrick, 2008)'
_computing_structure_solution 'SHELXS-97 (Sheldrick, 2008)'
_diffrn_ambient_temperature 103(2)
_diffrn_measured_fraction_theta_full 0.994
_diffrn_measured_fraction_theta_max 0.994
_diffrn_measurement_device_type 'Bruker APEX-II CCD'
_diffrn_measurement_method '\f and \w scans'
_diffrn_radiation_monochromator graphite
_diffrn_radiation_source 'fine-focus sealed tube'
_diffrn_radiation_type MoK\a
_diffrn_radiation_wavelength 0.71073
_diffrn_reflns_av_R_equivalents 0.1360
_diffrn_reflns_av_sigmaI/netI 0.1902
_diffrn_reflns_limit_h_max 22
_diffrn_reflns_limit_h_min -22
_diffrn_reflns_limit_k_max 18
_diffrn_reflns_limit_k_min -26
_diffrn_reflns_limit_l_max 26
_diffrn_reflns_limit_l_min -25
_diffrn_reflns_number 56158
_diffrn_reflns_theta_full 28.78
_diffrn_reflns_theta_max 28.78
_diffrn_reflns_theta_min 1.54
_exptl_absorpt_coefficient_mu 0.088
_exptl_absorpt_correction_T_max 0.9844
_exptl_absorpt_correction_T_min 0.9775
_exptl_absorpt_correction_type multi-scan
_exptl_absorpt_process_details sadabs
_exptl_crystal_colour colourless
_exptl_crystal_density_diffrn 1.048
_exptl_crystal_density_method 'not measured'
_exptl_crystal_description block
_exptl_crystal_F_000 2016
_exptl_crystal_size_max 0.26
_exptl_crystal_size_mid 0.22
_exptl_crystal_size_min 0.18
_refine_diff_density_max 0.679
_refine_diff_density_min -0.682
_refine_diff_density_rms 0.266
_refine_ls_extinction_coef 0.0066(5)
_refine_ls_extinction_expression Fc^*^=kFc[1+0.001xFc^2^\l^3^/sin(2\q)]^-1/4^
_refine_ls_extinction_method SHELXL
_refine_ls_goodness_of_fit_ref 0.968
_refine_ls_hydrogen_treatment constr
_refine_ls_matrix_type full
_refine_ls_number_parameters 794
_refine_ls_number_reflns 15123
_refine_ls_number_restraints 779
_refine_ls_restrained_S_all 0.950
_refine_ls_R_factor_all 0.1895
_refine_ls_R_factor_gt 0.0767
_refine_ls_shift/su_max 0.001
_refine_ls_shift/su_mean 0.000
_refine_ls_structure_factor_coef Fsqd
_refine_ls_weighting_details 'calc w=1/[\s^2^(Fo^2^)+(0.0952P)^2^+0.0000P] where P=(Fo^2^+2Fc^2^)/3'
_refine_ls_weighting_scheme calc
_refine_ls_wR_factor_gt 0.1602
_refine_ls_wR_factor_ref 0.2284
_reflns_number_gt 6812
_reflns_number_total 15123
_reflns_threshold_expression >2sigma(I)
_cod_data_source_file c5dt00079c2.cif
_cod_data_source_block fg63
_cod_depositor_comments
;
The following automatic conversions were performed:

'_symmetry_cell_setting' value 'Monoclinic' changed to 'monoclinic'
according to
/usr/data/users/saulius/crontab/automatic-downloads/rss-feeds/RSC/lib/dictionaries/cif_core.dic
dictionary named 'cif_core.dic' version 2.4.2 from 2011-04-26.

Automatic conversion script
Id: cif_fix_values 3008 2015-01-20 13:52:24Z robertas 

 Adding full bibliography for 7034045--7034049.cif.
;
_cod_original_sg_symbol_H-M P2(1)/c
_cod_database_code 7034047

loop_
_symmetry_equiv_pos_as_xyz
'x, y, z'
'-x, y+1/2, -z+1/2'
'-x, -y, -z'
'x, -y-1/2, z-1/2'

loop_
_atom_site_label
_atom_site_type_symbol
_atom_site_fract_x
_atom_site_fract_y
_atom_site_fract_z
_atom_site_U_iso_or_equiv
_atom_site_adp_type
_atom_site_occupancy
_atom_site_symmetry_multiplicity
_atom_site_calc_flag
_atom_site_refinement_flags
_atom_site_disorder_assembly
_atom_site_disorder_group
Al1 Al 0.50083(6) 0.72285(5) 0.78334(5) 0.0191(2) Uani 1 1 d . . .
Al2 Al -0.00677(6) 0.76542(5) 0.76997(5) 0.0178(2) Uani 1 1 d . . .
C1 C 0.4437(2) 0.63444(16) 0.78846(19) 0.0305(8) Uani 1 1 d . . .
H1A H 0.3912 0.6434 0.7984 0.046 Uiso 1 1 calc R . .
H1B H 0.4830 0.6062 0.8287 0.046 Uiso 1 1 calc R . .
H1C H 0.4289 0.6102 0.7408 0.046 Uiso 1 1 calc R . .
C2 C 0.4318(2) 0.77657(16) 0.69311(18) 0.0276(8) Uani 1 1 d . . .
H2A H 0.4117 0.7462 0.6495 0.041 Uiso 1 1 calc R . .
H2B H 0.4677 0.8129 0.6846 0.041 Uiso 1 1 calc R . .
H2C H 0.3821 0.7970 0.7008 0.041 Uiso 1 1 calc R . .
C3 C 0.5311(2) 0.77514(16) 0.87856(17) 0.0273(8) Uani 1 1 d . . .
H3A H 0.5618 0.8171 0.8754 0.041 Uiso 1 1 calc R . .
H3B H 0.5680 0.7470 0.9201 0.041 Uiso 1 1 calc R . .
H3C H 0.4783 0.7871 0.8869 0.041 Uiso 1 1 calc R . .
C4 C 0.61835(18) 0.70362(14) 0.77017(15) 0.0148(6) Uani 1 1 d . . .
C5 C 0.75280(19) 0.71669(16) 0.76693(17) 0.0220(7) Uani 1 1 d . . .
H5 H 0.8047 0.7377 0.7684 0.026 Uiso 1 1 calc R . .
C6 C 0.73263(19) 0.64951(16) 0.75649(17) 0.0225(7) Uani 1 1 d . . .
H6 H 0.7677 0.6141 0.7492 0.027 Uiso 1 1 calc R . .
C7 C 0.67801(17) 0.82324(14) 0.77870(16) 0.0160(6) Uani 1 1 d . . .
C8 C 0.64460(18) 0.85952(16) 0.71128(16) 0.0211(7) Uani 1 1 d . . .
C9 C 0.6159(2) 0.82447(17) 0.63512(16) 0.0260(8) Uani 1 1 d . . .
H9 H 0.5967 0.7770 0.6409 0.031 Uiso 1 1 calc R . .
C10 C 0.5413(2) 0.8607(2) 0.57433(18) 0.0418(10) Uani 1 1 d . . .
H10A H 0.4933 0.8667 0.5915 0.063 Uiso 1 1 calc R . .
H10B H 0.5223 0.8330 0.5287 0.063 Uiso 1 1 calc R . .
H10C H 0.5606 0.9056 0.5639 0.063 Uiso 1 1 calc R . .
C11 C 0.6918(2) 0.81908(19) 0.60930(18) 0.0365(9) Uani 1 1 d . . .
H11A H 0.7115 0.8651 0.6031 0.055 Uiso 1 1 calc R . .
H11B H 0.6738 0.7946 0.5615 0.055 Uiso 1 1 calc R . .
H11C H 0.7390 0.7940 0.6468 0.055 Uiso 1 1 calc R . .
C12 C 0.64339(19) 0.93117(16) 0.71594(18) 0.0256(8) Uani 1 1 d . . .
H12 H 0.6205 0.9575 0.6715 0.031 Uiso 1 1 calc R . .
C13 C 0.6749(2) 0.96380(16) 0.78401(19) 0.0282(8) Uani 1 1 d . . .
H13 H 0.6729 1.0124 0.7858 0.034 Uiso 1 1 calc R . .
C14 C 0.70930(19) 0.92710(16) 0.84986(18) 0.0238(7) Uani 1 1 d . . .
H14 H 0.7313 0.9508 0.8962 0.029 Uiso 1 1 calc R . .
C15 C 0.71203(18) 0.85563(15) 0.84901(16) 0.0188(7) Uani 1 1 d . . .
C16 C 0.7560(2) 0.81582(16) 0.92144(17) 0.0246(7) Uani 1 1 d . . .
H16 H 0.7312 0.7686 0.9147 0.030 Uiso 1 1 calc R . .
C17 C 0.7431(2) 0.84874(19) 0.98939(17) 0.0359(9) Uani 1 1 d . . .
H17A H 0.7631 0.8171 1.0318 0.054 Uiso 1 1 calc R . .
H17B H 0.6819 0.8587 0.9769 0.054 Uiso 1 1 calc R . .
H17C H 0.7762 0.8914 1.0026 0.054 Uiso 1 1 calc R . .
C18 C 0.8526(2) 0.81014(19) 0.93655(18) 0.0358(9) Uani 1 1 d . . .
H18A H 0.8609 0.7844 0.8960 0.054 Uiso 1 1 calc R . .
H18B H 0.8815 0.7864 0.9841 0.054 Uiso 1 1 calc R . .
H18C H 0.8771 0.8561 0.9392 0.054 Uiso 1 1 calc R . .
C19 C 0.60802(18) 0.57605(14) 0.74687(16) 0.0159(6) Uani 1 1 d . . .
C20 C 0.54403(19) 0.56163(15) 0.67748(16) 0.0190(7) Uani 1 1 d . A .
C21 C 0.5125(2) 0.61530(17) 0.61552(17) 0.0269(8) Uani 1 1 d DU . .
H21A H 0.5280 0.6620 0.6376 0.032 Uiso 0.49(5) 1 calc PR A 2
H21 H 0.5160 0.6604 0.6411 0.032 Uiso 0.51(5) 1 calc PR A 1
C22 C 0.4198(7) 0.6081(13) 0.5613(12) 0.046(4) Uani 0.51(5) 1 d PDU A 1
H22A H 0.4136 0.5656 0.5328 0.069 Uiso 0.51(5) 1 calc PR A 1
H22B H 0.4048 0.6471 0.5269 0.069 Uiso 0.51(5) 1 calc PR A 1
H22C H 0.3812 0.6070 0.5892 0.069 Uiso 0.51(5) 1 calc PR A 1
C23 C 0.5729(11) 0.6207(9) 0.5720(10) 0.033(3) Uani 0.51(5) 1 d PDU A 1
H23A H 0.6308 0.6329 0.6064 0.049 Uiso 0.51(5) 1 calc PR A 1
H23B H 0.5515 0.6559 0.5334 0.049 Uiso 0.51(5) 1 calc PR A 1
H23C H 0.5749 0.5765 0.5486 0.049 Uiso 0.51(5) 1 calc PR A 1
C22A C 0.4142(6) 0.6100(12) 0.5761(10) 0.025(3) Uani 0.49(5) 1 d PDU A 2
H22D H 0.3997 0.5679 0.5463 0.038 Uiso 0.49(5) 1 calc PR A 2
H22E H 0.3928 0.6497 0.5434 0.038 Uiso 0.49(5) 1 calc PR A 2
H22F H 0.3873 0.6089 0.6136 0.038 Uiso 0.49(5) 1 calc PR A 2
C23A C 0.5541(13) 0.6034(13) 0.5576(10) 0.047(4) Uani 0.49(5) 1 d PDU A 2
H23D H 0.6169 0.6063 0.5821 0.070 Uiso 0.49(5) 1 calc PR A 2
H23E H 0.5339 0.6383 0.5185 0.070 Uiso 0.49(5) 1 calc PR A 2
H23F H 0.5382 0.5579 0.5353 0.070 Uiso 0.49(5) 1 calc PR A 2
C24 C 0.50968(19) 0.49626(15) 0.66671(17) 0.0220(7) Uani 1 1 d . . .
H24 H 0.4669 0.4845 0.6198 0.026 Uiso 1 1 calc R A .
C25 C 0.53650(19) 0.44754(16) 0.72298(17) 0.0231(7) Uani 1 1 d . A .
H25 H 0.5125 0.4028 0.7142 0.028 Uiso 1 1 calc R . .
C26 C 0.59787(19) 0.46391(15) 0.79156(17) 0.0220(7) Uani 1 1 d . . .
H26 H 0.6149 0.4305 0.8301 0.026 Uiso 1 1 calc R A .
C27 C 0.63545(18) 0.52870(15) 0.80541(16) 0.0184(7) Uani 1 1 d . A .
C28 C 0.70236(19) 0.54488(15) 0.88202(16) 0.0208(7) Uani 1 1 d . . .
H28 H 0.7235 0.5926 0.8811 0.025 Uiso 1 1 calc R A .
C29 C 0.6622(2) 0.54093(19) 0.94250(17) 0.0361(9) Uani 1 1 d . A .
H29A H 0.6150 0.5740 0.9310 0.054 Uiso 1 1 calc R . .
H29B H 0.7062 0.5516 0.9914 0.054 Uiso 1 1 calc R . .
H29C H 0.6399 0.4947 0.9434 0.054 Uiso 1 1 calc R . .
C30 C 0.7793(2) 0.49610(18) 0.90113(19) 0.0361(9) Uani 1 1 d . A .
H30A H 0.7603 0.4492 0.9047 0.054 Uiso 1 1 calc R . .
H30B H 0.8234 0.5095 0.9490 0.054 Uiso 1 1 calc R . .
H30C H 0.8034 0.4984 0.8619 0.054 Uiso 1 1 calc R . .
C31 C 0.0196(2) 0.71912(16) 0.86707(17) 0.0253(7) Uani 1 1 d . . .
H31A H 0.0511 0.7506 0.9076 0.038 Uiso 1 1 calc R . .
H31B H 0.0551 0.6786 0.8694 0.038 Uiso 1 1 calc R . .
H31C H -0.0342 0.7052 0.8724 0.038 Uiso 1 1 calc R . .
C32 C -0.0745(2) 0.70609(16) 0.68484(17) 0.0260(8) Uani 1 1 d . . .
H32A H -0.0462 0.6614 0.6896 0.039 Uiso 1 1 calc R . .
H32B H -0.0780 0.7277 0.6378 0.039 Uiso 1 1 calc R . .
H32C H -0.1326 0.6999 0.6850 0.039 Uiso 1 1 calc R . .
C33 C -0.0595(2) 0.85588(15) 0.77401(17) 0.0239(7) Uani 1 1 d . . .
H33A H -0.1150 0.8490 0.7795 0.036 Uiso 1 1 calc R . .
H33B H -0.0685 0.8811 0.7278 0.036 Uiso 1 1 calc R . .
H33C H -0.0211 0.8820 0.8167 0.036 Uiso 1 1 calc R . .
C34 C 0.10723(18) 0.77741(14) 0.74986(15) 0.0157(6) Uani 1 1 d . C .
C35 C 0.2076(2) 0.82059(17) 0.7085(2) 0.0340(9) Uani 1 1 d . . .
H35 H 0.2381 0.8520 0.6898 0.041 Uiso 1 1 calc R . .
C36 C 0.2276(2) 0.75439(17) 0.7257(2) 0.0335(9) Uani 1 1 d . C .
H36 H 0.2747 0.7300 0.7213 0.040 Uiso 1 1 calc R . .
C37 C 0.09879(18) 0.90242(15) 0.71741(16) 0.0180(7) Uani 1 1 d . . .
C38 C 0.13577(18) 0.94679(16) 0.77737(16) 0.0205(7) Uani 1 1 d . B .
C39 C 0.2074(2) 0.92455(18) 0.84891(17) 0.0301(8) Uani 1 1 d DU . .
H39A H 0.2125 0.8736 0.8476 0.036 Uiso 0.42(3) 1 calc PR B 2
H39 H 0.2287 0.8790 0.8395 0.036 Uiso 0.58(3) 1 calc PR B 1
C40 C 0.1769(7) 0.9163(9) 0.9135(6) 0.042(3) Uani 0.58(3) 1 d PDU B 1
H40A H 0.1540 0.9600 0.9230 0.063 Uiso 0.58(3) 1 calc PR B 1
H40B H 0.2254 0.9023 0.9583 0.063 Uiso 0.58(3) 1 calc PR B 1
H40C H 0.1317 0.8814 0.9010 0.063 Uiso 0.58(3) 1 calc PR B 1
C41 C 0.2829(7) 0.9757(7) 0.8682(8) 0.037(3) Uani 0.58(3) 1 d PDU B 1
H41A H 0.3045 0.9770 0.8273 0.056 Uiso 0.58(3) 1 calc PR B 1
H41B H 0.3293 0.9611 0.9142 0.056 Uiso 0.58(3) 1 calc PR B 1
H41C H 0.2630 1.0214 0.8754 0.056 Uiso 0.58(3) 1 calc PR B 1
C40A C 0.1825(11) 0.9433(12) 0.9166(8) 0.038(3) Uani 0.42(3) 1 d PDU B 2
H40D H 0.1821 0.9932 0.9217 0.057 Uiso 0.42(3) 1 calc PR B 2
H40E H 0.2246 0.9234 0.9622 0.057 Uiso 0.42(3) 1 calc PR B 2
H40F H 0.1251 0.9251 0.9087 0.057 Uiso 0.42(3) 1 calc PR B 2
C41A C 0.2946(9) 0.9553(12) 0.8584(10) 0.039(4) Uani 0.42(3) 1 d PDU B 2
H41D H 0.3088 0.9442 0.8146 0.058 Uiso 0.42(3) 1 calc PR B 2
H41E H 0.3388 0.9363 0.9033 0.058 Uiso 0.42(3) 1 calc PR B 2
H41F H 0.2924 1.0051 0.8633 0.058 Uiso 0.42(3) 1 calc PR B 2
C42 C 0.1040(2) 1.01327(16) 0.76938(17) 0.0236(7) Uani 1 1 d . . .
H42 H 0.1277 1.0447 0.8094 0.028 Uiso 1 1 calc R B .
C43 C 0.0389(2) 1.03477(16) 0.70483(17) 0.0248(7) Uani 1 1 d . B .
H43 H 0.0186 1.0806 0.7005 0.030 Uiso 1 1 calc R . .
C44 C 0.00337(19) 0.98909(16) 0.64635(17) 0.0221(7) Uani 1 1 d . . .
H44 H -0.0414 1.0041 0.6021 0.026 Uiso 1 1 calc R B .
C45 C 0.03205(19) 0.92147(15) 0.65120(16) 0.0190(7) Uani 1 1 d . B .
C46 C -0.0080(2) 0.87192(17) 0.58627(17) 0.0271(8) Uani 1 1 d DU . .
H46A H 0.0035 0.8297 0.6178 0.033 Uiso 0.169(9) 1 calc PR B 2
H46 H 0.0161 0.8250 0.6016 0.033 Uiso 0.831(9) 1 calc PR B 1
C47 C 0.0117(3) 0.8952(3) 0.5170(2) 0.0394(15) Uani 0.831(9) 1 d PDU B 1
H47A H -0.0149 0.9400 0.5001 0.059 Uiso 0.831(9) 1 calc PR B 1
H47B H -0.0118 0.8617 0.4767 0.059 Uiso 0.831(9) 1 calc PR B 1
H47C H 0.0741 0.8988 0.5305 0.059 Uiso 0.831(9) 1 calc PR B 1
C48 C -0.1059(3) 0.8702(7) 0.5651(6) 0.038(2) Uani 0.831(9) 1 d PDU B 1
H48A H -0.1192 0.8522 0.6072 0.056 Uiso 0.831(9) 1 calc PR B 1
H48B H -0.1319 0.8406 0.5215 0.056 Uiso 0.831(9) 1 calc PR B 1
H48C H -0.1291 0.9166 0.5533 0.056 Uiso 0.831(9) 1 calc PR B 1
C47A C 0.0591(15) 0.8563(15) 0.5505(15) 0.051(6) Uani 0.169(9) 1 d PDU B 2
H47D H 0.0373 0.8198 0.5133 0.077 Uiso 0.169(9) 1 calc PR B 2
H47E H 0.1131 0.8415 0.5894 0.077 Uiso 0.169(9) 1 calc PR B 2
H47F H 0.0694 0.8976 0.5262 0.077 Uiso 0.169(9) 1 calc PR B 2
C48A C -0.1061(11) 0.862(3) 0.552(3) 0.023(6) Uani 0.169(9) 1 d PDU B 2
H48D H -0.1343 0.9072 0.5462 0.034 Uiso 0.169(9) 1 calc PR B 2
H48E H -0.1247 0.8337 0.5850 0.034 Uiso 0.169(9) 1 calc PR B 2
H48F H -0.1220 0.8404 0.5031 0.034 Uiso 0.169(9) 1 calc PR B 2
C49 C 0.170(3) 0.6574(5) 0.7748(7) 0.017(2) Uani 0.55(4) 1 d PDU C 1
C50 C 0.2084(13) 0.6426(6) 0.8517(7) 0.0160(16) Uani 0.55(4) 1 d PDU C 1
C51 C 0.2431(10) 0.6982(7) 0.9109(7) 0.0208(19) Uani 0.55(4) 1 d PDU C 1
H51 H 0.2075 0.7403 0.8927 0.025 Uiso 0.55(4) 1 calc PR C 1
C52 C 0.2400(12) 0.6793(8) 0.9869(8) 0.026(2) Uani 0.55(4) 1 d PDU C 1
H52A H 0.1843 0.6581 0.9798 0.038 Uiso 0.55(4) 1 calc PR C 1
H52B H 0.2474 0.7206 1.0174 0.038 Uiso 0.55(4) 1 calc PR C 1
H52C H 0.2864 0.6468 1.0122 0.038 Uiso 0.55(4) 1 calc PR C 1
C53 C 0.3367(9) 0.7157(9) 0.9225(10) 0.036(3) Uani 0.55(4) 1 d PDU C 1
H53A H 0.3725 0.6747 0.9390 0.054 Uiso 0.55(4) 1 calc PR C 1
H53B H 0.3577 0.7515 0.9606 0.054 Uiso 0.55(4) 1 calc PR C 1
H53C H 0.3396 0.7320 0.8754 0.054 Uiso 0.55(4) 1 calc PR C 1
C54 C 0.2123(12) 0.5735(6) 0.8715(8) 0.0171(18) Uani 0.55(4) 1 d PDU C 1
H54 H 0.2361 0.5613 0.9228 0.020 Uiso 0.55(4) 1 calc PR C 1
C55 C 0.1824(10) 0.5222(6) 0.8183(8) 0.0176(18) Uani 0.55(4) 1 d PDU C 1
H55 H 0.1872 0.4758 0.8338 0.021 Uiso 0.55(4) 1 calc PR C 1
C56 C 0.1462(13) 0.5377(7) 0.7437(8) 0.0208(18) Uani 0.55(4) 1 d PDU C 1
H56 H 0.1267 0.5021 0.7077 0.025 Uiso 0.55(4) 1 calc PR C 1
C57 C 0.1380(16) 0.6058(7) 0.7210(6) 0.0196(16) Uani 0.55(4) 1 d PDU C 1
C58 C 0.0960(9) 0.6179(8) 0.6361(7) 0.0245(19) Uani 0.55(4) 1 d PDU C 1
H58 H 0.0734 0.6658 0.6274 0.029 Uiso 0.55(4) 1 calc PR C 1
C59 C 0.1632(10) 0.6093(9) 0.5996(8) 0.034(2) Uani 0.55(4) 1 d PDU C 1
H59A H 0.2106 0.6416 0.6222 0.051 Uiso 0.55(4) 1 calc PR C 1
H59B H 0.1362 0.6185 0.5459 0.051 Uiso 0.55(4) 1 calc PR C 1
H59C H 0.1855 0.5624 0.6073 0.051 Uiso 0.55(4) 1 calc PR C 1
C60 C 0.0205(10) 0.5684(10) 0.6009(9) 0.038(3) Uani 0.55(4) 1 d PDU C 1
H60A H 0.0428 0.5221 0.6000 0.057 Uiso 0.55(4) 1 calc PR C 1
H60B H -0.0131 0.5831 0.5497 0.057 Uiso 0.55(4) 1 calc PR C 1
H60C H -0.0163 0.5683 0.6305 0.057 Uiso 0.55(4) 1 calc PR C 1
C49A C 0.170(4) 0.6598(6) 0.7798(9) 0.018(2) Uani 0.45(4) 1 d PDU C 2
C50A C 0.2075(17) 0.6507(8) 0.8566(9) 0.0180(19) Uani 0.45(4) 1 d PDU C 2
C51A C 0.2410(12) 0.7105(9) 0.9098(9) 0.022(2) Uani 0.45(4) 1 d PDU C 2
H51A H 0.1997 0.7493 0.8909 0.027 Uiso 0.45(4) 1 calc PR C 2
C52A C 0.2484(15) 0.6952(12) 0.9889(10) 0.032(3) Uani 0.45(4) 1 d PDU C 2
H52D H 0.1925 0.6798 0.9888 0.048 Uiso 0.45(4) 1 calc PR C 2
H52E H 0.2661 0.7367 1.0193 0.048 Uiso 0.45(4) 1 calc PR C 2
H52F H 0.2914 0.6592 1.0099 0.048 Uiso 0.45(4) 1 calc PR C 2
C53A C 0.3277(11) 0.7328(9) 0.9076(10) 0.026(3) Uani 0.45(4) 1 d PDU C 2
H53D H 0.3672 0.6937 0.9196 0.039 Uiso 0.45(4) 1 calc PR C 2
H53E H 0.3520 0.7693 0.9443 0.039 Uiso 0.45(4) 1 calc PR C 2
H53F H 0.3195 0.7498 0.8575 0.039 Uiso 0.45(4) 1 calc PR C 2
C54A C 0.2192(16) 0.5831(8) 0.8811(9) 0.018(2) Uani 0.45(4) 1 d PDU C 2
H54A H 0.2450 0.5740 0.9332 0.022 Uiso 0.45(4) 1 calc PR C 2
C55A C 0.1946(13) 0.5294(8) 0.8323(9) 0.020(2) Uani 0.45(4) 1 d PDU C 2
H55A H 0.2040 0.4838 0.8509 0.024 Uiso 0.45(4) 1 calc PR C 2
C56A C 0.1561(15) 0.5406(8) 0.7558(9) 0.021(2) Uani 0.45(4) 1 d PDU C 2
H56A H 0.1378 0.5025 0.7230 0.025 Uiso 0.45(4) 1 calc PR C 2
C57A C 0.144(2) 0.6068(9) 0.7262(8) 0.0209(19) Uani 0.45(4) 1 d PDU C 2
C58A C 0.1107(12) 0.6236(10) 0.6424(8) 0.026(2) Uani 0.45(4) 1 d PDU C 2
H58A H 0.0882 0.6716 0.6373 0.032 Uiso 0.45(4) 1 calc PR C 2
C59A C 0.1825(12) 0.6239(12) 0.6103(11) 0.038(3) Uani 0.45(4) 1 d PDU C 2
H59D H 0.2294 0.6539 0.6406 0.057 Uiso 0.45(4) 1 calc PR C 2
H59E H 0.1594 0.6406 0.5587 0.057 Uiso 0.45(4) 1 calc PR C 2
H59F H 0.2046 0.5773 0.6112 0.057 Uiso 0.45(4) 1 calc PR C 2
C60A C 0.0360(12) 0.5793(12) 0.5945(11) 0.035(3) Uani 0.45(4) 1 d PDU C 2
H60D H 0.0554 0.5317 0.5961 0.053 Uiso 0.45(4) 1 calc PR C 2
H60E H 0.0151 0.5958 0.5428 0.053 Uiso 0.45(4) 1 calc PR C 2
H60F H -0.0107 0.5817 0.6138 0.053 Uiso 0.45(4) 1 calc PR C 2
N1 N 0.68278(14) 0.74896(12) 0.77500(12) 0.0156(5) Uani 1 1 d . . .
N2 N 0.65102(15) 0.64221(12) 0.75854(13) 0.0162(5) Uani 1 1 d . . .
N3 N 0.13432(15) 0.83404(13) 0.72332(14) 0.0211(6) Uani 1 1 d . . .
N4 N 0.16615(15) 0.72885(12) 0.75108(14) 0.0201(6) Uani 1 1 d D . .

loop_
_atom_site_aniso_label
_atom_site_aniso_U_11
_atom_site_aniso_U_22
_atom_site_aniso_U_33
_atom_site_aniso_U_23
_atom_site_aniso_U_13
_atom_site_aniso_U_12
Al1 0.0166(5) 0.0135(5) 0.0288(5) -0.0023(4) 0.0103(4) -0.0016(4)
Al2 0.0168(5) 0.0151(5) 0.0237(5) 0.0044(4) 0.0099(4) 0.0017(4)
C1 0.0256(18) 0.0230(19) 0.047(2) -0.0018(16) 0.0183(17) 0.0012(15)
C2 0.0216(17) 0.0235(19) 0.040(2) 0.0027(15) 0.0136(15) 0.0040(14)
C3 0.0253(18) 0.0268(19) 0.0337(19) -0.0046(15) 0.0153(15) -0.0030(15)
C4 0.0169(15) 0.0129(16) 0.0130(14) -0.0010(12) 0.0034(12) -0.0024(12)
C5 0.0163(16) 0.0204(18) 0.0326(18) -0.0020(14) 0.0128(14) -0.0005(13)
C6 0.0178(16) 0.0184(18) 0.0352(19) -0.0041(14) 0.0142(14) 0.0005(14)
C7 0.0117(14) 0.0125(15) 0.0242(17) 0.0006(13) 0.0072(13) -0.0013(12)
C8 0.0154(15) 0.0216(18) 0.0263(18) 0.0061(14) 0.0078(13) -0.0009(13)
C9 0.0273(18) 0.0281(19) 0.0206(17) 0.0042(15) 0.0065(14) -0.0049(15)
C10 0.029(2) 0.064(3) 0.028(2) 0.0081(19) 0.0065(16) -0.0025(19)
C11 0.040(2) 0.048(2) 0.0230(18) 0.0008(17) 0.0132(16) -0.0011(19)
C12 0.0228(17) 0.0181(18) 0.035(2) 0.0103(15) 0.0092(15) -0.0001(14)
C13 0.0257(18) 0.0094(16) 0.051(2) 0.0035(16) 0.0155(17) 0.0014(14)
C14 0.0219(17) 0.0170(17) 0.0345(19) -0.0068(15) 0.0125(15) -0.0028(14)
C15 0.0145(15) 0.0175(17) 0.0266(17) -0.0001(13) 0.0101(13) -0.0042(13)
C16 0.0234(17) 0.0240(19) 0.0243(17) 0.0014(14) 0.0062(14) -0.0028(14)
C17 0.034(2) 0.050(2) 0.0232(19) -0.0098(17) 0.0097(16) -0.0062(18)
C18 0.0280(19) 0.051(3) 0.0264(19) 0.0085(17) 0.0073(16) 0.0084(17)
C19 0.0179(15) 0.0082(15) 0.0232(16) -0.0012(12) 0.0096(13) -0.0008(12)
C20 0.0185(16) 0.0196(17) 0.0189(16) -0.0007(13) 0.0069(13) 0.0003(13)
C21 0.0304(18) 0.0212(18) 0.0236(18) -0.0005(14) 0.0034(14) -0.0024(15)
C22 0.047(5) 0.051(6) 0.033(7) -0.002(6) 0.005(4) -0.008(5)
C23 0.051(5) 0.025(6) 0.025(5) 0.006(4) 0.017(4) -0.002(4)
C22A 0.032(4) 0.026(5) 0.010(5) 0.010(4) -0.001(3) 0.005(4)
C23A 0.047(6) 0.054(8) 0.044(6) 0.016(5) 0.022(5) 0.006(5)
C24 0.0214(17) 0.0197(17) 0.0219(17) -0.0047(14) 0.0043(14) -0.0011(14)
C25 0.0272(18) 0.0139(17) 0.0290(18) -0.0056(14) 0.0112(15) -0.0074(14)
C26 0.0272(18) 0.0138(17) 0.0241(17) -0.0001(13) 0.0083(14) 0.0020(14)
C27 0.0191(16) 0.0144(16) 0.0229(16) -0.0045(13) 0.0092(13) 0.0014(13)
C28 0.0236(17) 0.0146(16) 0.0224(17) -0.0023(13) 0.0065(14) 0.0018(13)
C29 0.039(2) 0.047(2) 0.0204(18) -0.0018(17) 0.0083(16) 0.0080(18)
C30 0.0290(19) 0.037(2) 0.033(2) -0.0101(17) 0.0004(16) 0.0059(17)
C31 0.0220(17) 0.0271(19) 0.0298(18) 0.0050(15) 0.0132(14) 0.0056(14)
C32 0.0227(17) 0.0249(19) 0.0331(19) 0.0008(15) 0.0135(15) 0.0013(14)
C33 0.0220(17) 0.0227(18) 0.0313(18) 0.0061(14) 0.0148(14) 0.0047(14)
C34 0.0176(15) 0.0104(15) 0.0199(15) 0.0033(12) 0.0080(13) 0.0033(12)
C35 0.0308(19) 0.0209(19) 0.066(3) 0.0155(17) 0.0360(19) 0.0057(16)
C36 0.0269(18) 0.024(2) 0.063(2) 0.0142(18) 0.0317(18) 0.0114(15)
C37 0.0181(15) 0.0144(16) 0.0257(17) 0.0079(13) 0.0131(13) 0.0059(13)
C38 0.0181(16) 0.0211(18) 0.0241(17) 0.0053(14) 0.0100(14) -0.0013(13)
C39 0.0248(17) 0.039(2) 0.0236(17) 0.0059(15) 0.0053(14) -0.0031(15)
C40 0.043(4) 0.049(6) 0.032(4) 0.017(4) 0.012(3) -0.009(4)
C41 0.023(4) 0.048(5) 0.037(5) 0.017(4) 0.005(3) -0.005(3)
C40A 0.037(5) 0.049(7) 0.028(5) 0.018(5) 0.011(4) -0.002(5)
C41A 0.030(5) 0.054(7) 0.031(5) 0.001(5) 0.010(4) -0.006(5)
C42 0.0289(18) 0.0214(18) 0.0241(17) -0.0029(14) 0.0139(15) -0.0038(15)
C43 0.0314(18) 0.0148(17) 0.0353(19) 0.0026(15) 0.0204(16) 0.0036(15)
C44 0.0195(16) 0.0214(18) 0.0265(17) 0.0090(14) 0.0100(14) 0.0049(14)
C45 0.0194(16) 0.0196(17) 0.0218(16) 0.0027(13) 0.0120(13) 0.0008(14)
C46 0.0295(18) 0.0232(19) 0.0296(19) -0.0052(15) 0.0120(15) -0.0013(15)
C47 0.043(3) 0.048(3) 0.033(3) -0.018(2) 0.021(2) -0.011(2)
C48 0.039(3) 0.031(4) 0.033(5) -0.005(3) 0.003(2) -0.003(3)
C47A 0.050(8) 0.061(10) 0.051(9) -0.015(7) 0.027(7) -0.004(7)
C48A 0.027(6) 0.018(9) 0.015(10) -0.001(8) -0.004(6) 0.016(7)
C49 0.013(3) 0.012(3) 0.028(3) 0.007(2) 0.012(3) 0.003(3)
C50 0.015(2) 0.011(3) 0.025(3) -0.005(2) 0.011(2) 0.004(3)
C51 0.022(3) 0.013(4) 0.028(3) -0.001(3) 0.010(2) 0.000(3)
C52 0.028(4) 0.016(5) 0.024(3) -0.005(3) 0.001(3) -0.011(4)
C53 0.025(4) 0.035(6) 0.044(6) -0.010(4) 0.009(4) -0.008(4)
C54 0.017(3) 0.011(3) 0.022(3) 0.005(3) 0.005(3) 0.001(3)
C55 0.016(4) 0.007(3) 0.027(4) 0.002(3) 0.005(3) -0.001(2)
C56 0.020(4) 0.018(3) 0.024(3) -0.002(3) 0.007(3) 0.002(3)
C57 0.015(3) 0.021(3) 0.022(3) 0.001(2) 0.007(2) 0.002(2)
C58 0.020(4) 0.029(3) 0.024(3) 0.000(3) 0.008(3) 0.010(3)
C59 0.035(5) 0.041(5) 0.027(4) -0.005(4) 0.012(4) -0.007(4)
C60 0.032(5) 0.040(6) 0.034(5) -0.006(4) 0.003(4) -0.005(4)
C49A 0.014(3) 0.013(3) 0.030(3) 0.002(3) 0.012(4) 0.004(3)
C50A 0.017(3) 0.015(3) 0.025(3) 0.004(3) 0.011(3) 0.002(3)
C51A 0.022(3) 0.015(4) 0.027(3) -0.001(3) 0.006(3) -0.001(3)
C52A 0.028(5) 0.028(7) 0.035(4) -0.004(5) 0.005(4) -0.008(5)
C53A 0.026(4) 0.020(6) 0.027(5) -0.001(4) 0.005(4) -0.004(4)
C54A 0.019(4) 0.013(3) 0.020(3) -0.004(3) 0.005(3) 0.003(3)
C55A 0.019(4) 0.014(3) 0.025(4) 0.005(3) 0.006(3) 0.003(3)
C56A 0.016(4) 0.017(3) 0.026(4) -0.005(3) 0.004(3) -0.005(3)
C57A 0.017(3) 0.023(3) 0.023(3) 0.003(3) 0.007(3) 0.003(3)
C58A 0.019(4) 0.030(4) 0.027(3) -0.003(3) 0.004(3) 0.005(3)
C59A 0.036(6) 0.048(7) 0.033(5) -0.005(5) 0.016(5) 0.003(5)
C60A 0.034(5) 0.038(7) 0.032(5) -0.009(4) 0.011(4) 0.003(4)
N1 0.0165(13) 0.0119(13) 0.0189(13) -0.0006(10) 0.0071(11) 0.0003(10)
N2 0.0176(13) 0.0108(13) 0.0224(13) -0.0007(10) 0.0100(11) -0.0005(11)
N3 0.0194(13) 0.0156(14) 0.0344(15) 0.0075(12) 0.0170(12) 0.0042(11)
N4 0.0198(13) 0.0144(14) 0.0313(15) 0.0077(11) 0.0155(12) 0.0045(11)

loop_
_atom_type_symbol
_atom_type_description
_atom_type_scat_dispersion_real
_atom_type_scat_dispersion_imag
_atom_type_scat_source
C C 0.0033 0.0016 'International Tables Vol C Tables 4.2.6.8 and 6.1.1.4'
H H 0.0000 0.0000 'International Tables Vol C Tables 4.2.6.8 and 6.1.1.4'
N N 0.0061 0.0033 'International Tables Vol C Tables 4.2.6.8 and 6.1.1.4'
Al Al 0.0645 0.0514 'International Tables Vol C Tables 4.2.6.8 and 6.1.1.4'

loop_
_geom_angle_atom_site_label_1
_geom_angle_atom_site_label_2
_geom_angle_atom_site_label_3
_geom_angle
C1 Al1 C2 111.46(14)
C1 Al1 C3 111.25(14)
C2 Al1 C3 113.63(14)
C1 Al1 C4 109.63(13)
C2 Al1 C4 104.76(12)
C3 Al1 C4 105.68(12)
C31 Al2 C32 112.00(14)
C31 Al2 C33 108.52(13)
C32 Al2 C33 115.15(14)
C31 Al2 C34 109.00(12)
C32 Al2 C34 101.13(12)
C33 Al2 C34 110.75(12)
Al1 C1 H1A 109.5
Al1 C1 H1B 109.5
H1A C1 H1B 109.5
Al1 C1 H1C 109.5
H1A C1 H1C 109.5
H1B C1 H1C 109.5
Al1 C2 H2A 109.5
Al1 C2 H2B 109.5
H2A C2 H2B 109.5
Al1 C2 H2C 109.5
H2A C2 H2C 109.5
H2B C2 H2C 109.5
Al1 C3 H3A 109.5
Al1 C3 H3B 109.5
H3A C3 H3B 109.5
Al1 C3 H3C 109.5
H3A C3 H3C 109.5
H3B C3 H3C 109.5
N2 C4 N1 103.1(2)
N2 C4 Al1 128.4(2)
N1 C4 Al1 128.4(2)
C6 C5 N1 106.5(3)
C6 C5 H5 126.8
N1 C5 H5 126.8
C5 C6 N2 106.8(3)
C5 C6 H6 126.6
N2 C6 H6 126.6
C8 C7 C15 123.0(3)
C8 C7 N1 118.0(3)
C15 C7 N1 118.9(2)
C7 C8 C12 117.1(3)
C7 C8 C9 122.7(3)
C12 C8 C9 120.1(3)
C8 C9 C11 109.8(2)
C8 C9 C10 113.9(3)
C11 C9 C10 108.8(3)
C8 C9 H9 108.0
C11 C9 H9 108.0
C10 C9 H9 108.0
C9 C10 H10A 109.5
C9 C10 H10B 109.5
H10A C10 H10B 109.5
C9 C10 H10C 109.5
H10A C10 H10C 109.5
H10B C10 H10C 109.5
C9 C11 H11A 109.5
C9 C11 H11B 109.5
H11A C11 H11B 109.5
C9 C11 H11C 109.5
H11A C11 H11C 109.5
H11B C11 H11C 109.5
C13 C12 C8 120.9(3)
C13 C12 H12 119.5
C8 C12 H12 119.5
C12 C13 C14 121.1(3)
C12 C13 H13 119.4
C14 C13 H13 119.4
C13 C14 C15 120.8(3)
C13 C14 H14 119.6
C15 C14 H14 119.6
C14 C15 C7 117.1(3)
C14 C15 C16 120.3(3)
C7 C15 C16 122.4(3)
C15 C16 C18 109.1(3)
C15 C16 C17 113.1(3)
C18 C16 C17 109.5(3)
C15 C16 H16 108.3
C18 C16 H16 108.3
C17 C16 H16 108.3
C16 C17 H17A 109.5
C16 C17 H17B 109.5
H17A C17 H17B 109.5
C16 C17 H17C 109.5
H17A C17 H17C 109.5
H17B C17 H17C 109.5
C16 C18 H18A 109.5
C16 C18 H18B 109.5
H18A C18 H18B 109.5
C16 C18 H18C 109.5
H18A C18 H18C 109.5
H18B C18 H18C 109.5
C20 C19 C27 123.0(3)
C20 C19 N2 119.1(2)
C27 C19 N2 117.8(2)
C24 C20 C19 117.2(3)
C24 C20 C21 120.8(3)
C19 C20 C21 122.0(3)
C22 C21 C20 116.3(10)
C22 C21 C23A 96.1(9)
C20 C21 C23A 110.2(7)
C22 C21 C23 109.8(7)
C20 C21 C23 111.5(6)
C23A C21 C23 17.8(9)
C22 C21 C22A 12.5(11)
C20 C21 C22A 109.7(8)
C23A C21 C22A 108.6(8)
C23 C21 C22A 122.2(8)
C22 C21 H21A 114.5
C20 C21 H21A 109.5
C23A C21 H21A 109.5
C23 C21 H21A 93.0
C22A C21 H21A 109.5
C22 C21 H21 106.2
C20 C21 H21 106.2
C23A C21 H21 122.2
C23 C21 H21 106.2
C22A C21 H21 99.2
H21A C21 H21 13.5
C21 C22 H22A 109.5
C21 C22 H22B 109.5
C21 C22 H22C 109.5
C21 C23 H23A 109.5
C21 C23 H23B 109.5
C21 C23 H23C 109.5
C21 C22A H22D 109.5
C21 C22A H22E 109.5
H22D C22A H22E 109.5
C21 C22A H22F 109.5
H22D C22A H22F 109.5
H22E C22A H22F 109.5
C21 C23A H23D 109.5
C21 C23A H23E 109.5
H23D C23A H23E 109.5
C21 C23A H23F 109.5
H23D C23A H23F 109.5
H23E C23A H23F 109.5
C20 C24 C25 121.3(3)
C20 C24 H24 119.3
C25 C24 H24 119.3
C26 C25 C24 120.1(3)
C26 C25 H25 120.0
C24 C25 H25 120.0
C25 C26 C27 121.2(3)
C25 C26 H26 119.4
C27 C26 H26 119.4
C26 C27 C19 117.1(3)
C26 C27 C28 119.5(3)
C19 C27 C28 123.4(3)
C27 C28 C30 110.8(2)
C27 C28 C29 110.7(3)
C30 C28 C29 110.3(3)
C27 C28 H28 108.3
C30 C28 H28 108.3
C29 C28 H28 108.3
C28 C29 H29A 109.5
C28 C29 H29B 109.5
H29A C29 H29B 109.5
C28 C29 H29C 109.5
H29A C29 H29C 109.5
H29B C29 H29C 109.5
C28 C30 H30A 109.5
C28 C30 H30B 109.5
H30A C30 H30B 109.5
C28 C30 H30C 109.5
H30A C30 H30C 109.5
H30B C30 H30C 109.5
Al2 C31 H31A 109.5
Al2 C31 H31B 109.5
H31A C31 H31B 109.5
Al2 C31 H31C 109.5
H31A C31 H31C 109.5
H31B C31 H31C 109.5
Al2 C32 H32A 109.5
Al2 C32 H32B 109.5
H32A C32 H32B 109.5
Al2 C32 H32C 109.5
H32A C32 H32C 109.5
H32B C32 H32C 109.5
Al2 C33 H33A 109.5
Al2 C33 H33B 109.5
H33A C33 H33B 109.5
Al2 C33 H33C 109.5
H33A C33 H33C 109.5
H33B C33 H33C 109.5
N4 C34 N3 103.6(2)
N4 C34 Al2 128.4(2)
N3 C34 Al2 127.6(2)
C36 C35 N3 106.9(3)
C36 C35 H35 126.5
N3 C35 H35 126.5
C35 C36 N4 106.5(3)
C35 C36 H36 126.7
N4 C36 H36 126.7
C38 C37 C45 123.4(3)
C38 C37 N3 117.7(3)
C45 C37 N3 118.8(3)
C42 C38 C37 117.1(3)
C42 C38 C39 120.6(3)
C37 C38 C39 122.3(3)
C40 C39 C38 112.7(5)
C40 C39 C41A 122.6(9)
C38 C39 C41A 113.3(8)
C40 C39 C41 111.2(6)
C38 C39 C41 109.5(5)
C41A C39 C41 19.1(7)
C40 C39 C40A 20.0(6)
C38 C39 C40A 109.3(7)
C41A C39 C40A 110.3(8)
C41 C39 C40A 95.3(7)
C40 C39 H39A 88.4
C38 C39 H39A 107.9
C41A C39 H39A 107.9
C41 C39 H39A 125.4
C40A C39 H39A 107.9
C40 C39 H39 107.7
C38 C39 H39 107.7
C41A C39 H39 89.0
C41 C39 H39 107.7
C40A C39 H39 125.9
H39A C39 H39 21.6
C39 C40 H40A 109.5
C39 C40 H40B 109.5
C39 C40 H40C 109.5
C39 C41 H41A 109.5
C39 C41 H41B 109.5
C39 C41 H41C 109.5
C39 C40A H40D 109.5
C39 C40A H40E 109.5
H40D C40A H40E 109.5
C39 C40A H40F 109.5
H40D C40A H40F 109.5
H40E C40A H40F 109.5
C39 C41A H41D 109.5
C39 C41A H41E 109.5
H41D C41A H41E 109.5
C39 C41A H41F 109.5
H41D C41A H41F 109.5
H41E C41A H41F 109.5
C43 C42 C38 121.7(3)
C43 C42 H42 119.1
C38 C42 H42 119.1
C42 C43 C44 119.6(3)
C42 C43 H43 120.2
C44 C43 H43 120.2
C43 C44 C45 121.4(3)
C43 C44 H44 119.3
C45 C44 H44 119.3
C44 C45 C37 116.8(3)
C44 C45 C46 120.6(3)
C37 C45 C46 122.6(3)
C45 C46 C48 109.5(5)
C45 C46 C48A 120(2)
C48 C46 C48A 11(3)
C45 C46 C47A 108.6(9)
C48 C46 C47A 139.0(11)
C48A C46 C47A 128(2)
C45 C46 C47 110.4(3)
C48 C46 C47 108.7(5)
C48A C46 C47 101(2)
C47A C46 C47 42.2(11)
C45 C46 H46A 95.6
C48 C46 H46A 95.2
C48A C46 H46A 95.6
C47A C46 H46A 95.6
C47 C46 H46A 135.1
C45 C46 H46 109.4
C48 C46 H46 109.4
C48A C46 H46 105.4
C47A C46 H46 70.8
C47 C46 H46 109.4
H46A C46 H46 25.7
C46 C47 H47A 109.5
C46 C47 H47B 109.5
C46 C47 H47C 109.5
C46 C48 H48A 109.5
C46 C48 H48B 109.5
C46 C48 H48C 109.5
C46 C47A H47D 109.5
C46 C47A H47E 109.5
H47D C47A H47E 109.5
C46 C47A H47F 109.5
H47D C47A H47F 109.5
H47E C47A H47F 109.5
C46 C48A H48D 109.5
C46 C48A H48E 109.5
H48D C48A H48E 109.5
C46 C48A H48F 109.5
H48D C48A H48F 109.5
H48E C48A H48F 109.5
C57 C49 C50 122.1(8)
C57 C49 N4 119.6(9)
C50 C49 N4 118.3(9)
C54 C50 C49 116.2(7)
C54 C50 C51 121.2(8)
C49 C50 C51 122.7(9)
C50 C51 C52 113.9(8)
C50 C51 C53 110.7(10)
C52 C51 C53 107.8(10)
C50 C51 H51 108.1
C52 C51 H51 108.1
C53 C51 H51 108.1
C55 C54 C50 122.0(8)
C55 C54 H54 119.0
C50 C54 H54 119.0
C56 C55 C54 120.9(8)
C56 C55 H55 119.5
C54 C55 H55 119.5
C55 C56 C57 119.6(9)
C55 C56 H56 120.2
C57 C56 H56 120.2
C56 C57 C49 119.3(8)
C56 C57 C58 115.6(9)
C49 C57 C58 125.0(10)
C60 C58 C59 110.3(9)
C60 C58 C57 110.6(10)
C59 C58 C57 110.1(10)
C60 C58 H58 108.6
C59 C58 H58 108.6
C57 C58 H58 108.6
C50A C49A C57A 125.5(10)
C50A C49A N4 117.7(11)
C57A C49A N4 116.4(12)
C49A C50A C54A 115.8(10)
C49A C50A C51A 121.9(11)
C54A C50A C51A 122.1(10)
C52A C51A C50A 113.6(11)
C52A C51A C53A 110.9(12)
C50A C51A C53A 108.6(12)
C52A C51A H51A 107.8
C50A C51A H51A 107.8
C53A C51A H51A 107.8
C51A C52A H52D 109.5
C51A C52A H52E 109.5
H52D C52A H52E 109.5
C51A C52A H52F 109.5
H52D C52A H52F 109.5
H52E C52A H52F 109.5
C51A C53A H53D 109.5
C51A C53A H53E 109.5
H53D C53A H53E 109.5
C51A C53A H53F 109.5
H53D C53A H53F 109.5
H53E C53A H53F 109.5
C55A C54A C50A 121.8(11)
C55A C54A H54A 119.1
C50A C54A H54A 119.1
C54A C55A C56A 120.8(11)
C54A C55A H55A 119.6
C56A C55A H55A 119.6
C55A C56A C57A 121.3(11)
C55A C56A H56A 119.4
C57A C56A H56A 119.4
C56A C57A C49A 114.9(10)
C56A C57A C58A 124.7(12)
C49A C57A C58A 120.3(12)
C60A C58A C57A 114.3(12)
C60A C58A C59A 110.3(11)
C57A C58A C59A 113.0(13)
C60A C58A H58A 106.2
C57A C58A H58A 106.2
C59A C58A H58A 106.2
C58A C59A H59D 109.5
C58A C59A H59E 109.5
H59D C59A H59E 109.5
C58A C59A H59F 109.5
H59D C59A H59F 109.5
H59E C59A H59F 109.5
C58A C60A H60D 109.5
C58A C60A H60E 109.5
H60D C60A H60E 109.5
C58A C60A H60F 109.5
H60D C60A H60F 109.5
H60E C60A H60F 109.5
C4 N1 C5 111.8(2)
C4 N1 C7 126.3(2)
C5 N1 C7 121.5(2)
C4 N2 C6 111.7(2)
C4 N2 C19 126.8(2)
C6 N2 C19 121.4(2)
C34 N3 C35 111.4(2)
C34 N3 C37 126.5(2)
C35 N3 C37 121.9(2)
C34 N4 C36 111.6(2)
C34 N4 C49A 126(3)
C36 N4 C49A 123(3)
C34 N4 C49 128(2)
C36 N4 C49 120(2)
C49A N4 C49 4(2)

loop_
_geom_bond_atom_site_label_1
_geom_bond_atom_site_label_2
_geom_bond_distance
Al1 C1 1.993(3)
Al1 C2 1.993(3)
Al1 C3 1.994(3)
Al1 C4 2.103(3)
Al2 C31 1.975(3)
Al2 C32 1.986(3)
Al2 C33 1.989(3)
Al2 C34 2.091(3)
C1 H1A 0.9800
C1 H1B 0.9800
C1 H1C 0.9800
C2 H2A 0.9800
C2 H2B 0.9800
C2 H2C 0.9800
C3 H3A 0.9800
C3 H3B 0.9800
C3 H3C 0.9800
C4 N2 1.370(3)
C4 N1 1.370(3)
C5 C6 1.351(4)
C5 N1 1.386(4)
C5 H5 0.9500
C6 N2 1.385(4)
C6 H6 0.9500
C7 C8 1.402(4)
C7 C15 1.410(4)
C7 N1 1.456(4)
C8 C12 1.403(4)
C8 C9 1.527(4)
C9 C11 1.527(4)
C9 C10 1.532(4)
C9 H9 1.0000
C10 H10A 0.9800
C10 H10B 0.9800
C10 H10C 0.9800
C11 H11A 0.9800
C11 H11B 0.9800
C11 H11C 0.9800
C12 C13 1.376(4)
C12 H12 0.9500
C13 C14 1.384(4)
C13 H13 0.9500
C14 C15 1.397(4)
C14 H14 0.9500
C15 C16 1.528(4)
C16 C18 1.535(4)
C16 C17 1.542(4)
C16 H16 1.0000
C17 H17A 0.9800
C17 H17B 0.9800
C17 H17C 0.9800
C18 H18A 0.9800
C18 H18B 0.9800
C18 H18C 0.9800
C19 C20 1.398(4)
C19 C27 1.398(4)
C19 N2 1.455(3)
C20 C24 1.384(4)
C20 C21 1.528(4)
C21 C22 1.522(10)
C21 C23A 1.532(10)
C21 C23 1.533(9)
C21 C22A 1.538(9)
C21 H21A 1.0000
C21 H21 1.0000
C22 H22A 0.9800
C22 H22B 0.9800
C22 H22C 0.9800
C23 H23A 0.9800
C23 H23B 0.9800
C23 H23C 0.9800
C22A H22D 0.9800
C22A H22E 0.9800
C22A H22F 0.9800
C23A H23D 0.9800
C23A H23E 0.9800
C23A H23F 0.9800
C24 C25 1.386(4)
C24 H24 0.9500
C25 C26 1.378(4)
C25 H25 0.9500
C26 C27 1.394(4)
C26 H26 0.9500
C27 C28 1.520(4)
C28 C30 1.532(4)
C28 C29 1.544(4)
C28 H28 1.0000
C29 H29A 0.9800
C29 H29B 0.9800
C29 H29C 0.9800
C30 H30A 0.9800
C30 H30B 0.9800
C30 H30C 0.9800
C31 H31A 0.9800
C31 H31B 0.9800
C31 H31C 0.9800
C32 H32A 0.9800
C32 H32B 0.9800
C32 H32C 0.9800
C33 H33A 0.9800
C33 H33B 0.9800
C33 H33C 0.9800
C34 N4 1.361(4)
C34 N3 1.364(4)
C35 C36 1.346(4)
C35 N3 1.380(4)
C35 H35 0.9500
C36 N4 1.381(4)
C36 H36 0.9500
C37 C38 1.393(4)
C37 C45 1.400(4)
C37 N3 1.449(4)
C38 C42 1.390(4)
C38 C39 1.517(4)
C39 C40 1.515(8)
C39 C41A 1.523(10)
C39 C41 1.544(8)
C39 C40A 1.550(10)
C39 H39A 1.0000
C39 H39 1.0000
C40 H40A 0.9800
C40 H40B 0.9800
C40 H40C 0.9800
C41 H41A 0.9800
C41 H41B 0.9800
C41 H41C 0.9800
C40A H40D 0.9800
C40A H40E 0.9800
C40A H40F 0.9800
C41A H41D 0.9800
C41A H41E 0.9800
C41A H41F 0.9800
C42 C43 1.381(4)
C42 H42 0.9500
C43 C44 1.387(4)
C43 H43 0.9500
C44 C45 1.396(4)
C44 H44 0.9500
C45 C46 1.527(4)
C46 C48 1.532(6)
C46 C48A 1.535(16)
C46 C47A 1.546(14)
C46 C47 1.554(5)
C46 H46A 1.0000
C46 H46 1.0000
C47 H47A 0.9800
C47 H47B 0.9800
C47 H47C 0.9800
C48 H48A 0.9800
C48 H48B 0.9800
C48 H48C 0.9800
C47A H47D 0.9800
C47A H47E 0.9800
C47A H47F 0.9800
C48A H48D 0.9800
C48A H48E 0.9800
C48A H48F 0.9800
C49 C57 1.403(9)
C49 C50 1.410(9)
C49 N4 1.462(9)
C50 C54 1.398(9)
C50 C51 1.525(8)
C51 C52 1.527(9)
C51 C53 1.533(10)
C51 H51 1.0000
C52 H52A 0.9800
C52 H52B 0.9800
C52 H52C 0.9800
C53 H53A 0.9800
C53 H53B 0.9800
C53 H53C 0.9800
C54 C55 1.387(9)
C54 H54 0.9500
C55 C56 1.372(9)
C55 H55 0.9500
C56 C57 1.391(9)
C56 H56 0.9500
C57 C58 1.541(9)
C58 C60 1.534(10)
C58 C59 1.537(10)
C58 H58 1.0000
C59 H59A 0.9800
C59 H59B 0.9800
C59 H59C 0.9800
C60 H60A 0.9800
C60 H60B 0.9800
C60 H60C 0.9800
C49A C50A 1.388(10)
C49A C57A 1.414(11)
C49A N4 1.451(11)
C50A C54A 1.391(11)
C50A C51A 1.517(10)
C51A C52A 1.512(11)
C51A C53A 1.528(12)
C51A H51A 1.0000
C52A H52D 0.9800
C52A H52E 0.9800
C52A H52F 0.9800
C53A H53D 0.9800
C53A H53E 0.9800
C53A H53F 0.9800
C54A C55A 1.367(11)
C54A H54A 0.9500
C55A C56A 1.391(10)
C55A H55A 0.9500
C56A C57A 1.397(11)
C56A H56A 0.9500
C57A C58A 1.537(10)
C58A C60A 1.520(11)
C58A C59A 1.537(11)
C58A H58A 1.0000
C59A H59D 0.9800
C59A H59E 0.9800
C59A H59F 0.9800
C60A H60D 0.9800
C60A H60E 0.9800
C60A H60F 0.9800
